data_2205038
loop_
_publ_author_name
'Y\?ild\?ir\?im, \.Ismail'
'\"Ozdemir, Nam\?ik'
'Ak\,camur, Yunus'
'Din\,cer, Muharrem'
'Anda\,c, \"Omer'

_publ_section_title
;
 4-Benzoyl-1,5-diphenyl-1<i>H</i>-pyrazole-3-carboxylic acid methanol
 solvate
;
_journal_issue 2
_journal_name_full 'Acta Crystallographica Section E'
_journal_page_first o256
_journal_page_last o258
_journal_paper_doi 10.1107/S1600536804034348
_journal_volume 61
_journal_year 2005
_chemical_formula_iupac 'C23 H16 N2 O3, C H4 O'
_chemical_formula_moiety 'C23 H16 N2 O3, C H4 O'
_chemical_formula_sum 'C24 H20 N2 O4'
_chemical_formula_weight 400.42
_chemical_name_systematic
;
4-Benzoyl-1,5-diphenyl-1H-pyrazole-3-carboxylic acid methanol solvate
;
_space_group_IT_number 61
_symmetry_cell_setting orthorhombic
_symmetry_space_group_name_Hall '-P 2bc 2ac'
_symmetry_space_group_name_H-M 'P c a b'
_atom_sites_solution_hydrogens geom
_atom_sites_solution_primary direct
_atom_sites_solution_secondary difmap
_audit_creation_method SHELXL-97
_cell_angle_alpha 90.00
_cell_angle_beta 90.00
_cell_angle_gamma 90.00
_cell_formula_units_Z 8
_cell_length_a 10.8731(9)
_cell_length_b 18.7861(14)
_cell_length_c 20.5836(19)
_cell_measurement_reflns_used 8043
_cell_measurement_temperature 293(2)
_cell_measurement_theta_max 24.47
_cell_measurement_theta_min 1.98
_cell_volume 4204.5(6)
_computing_cell_refinement X-AREA
_computing_data_collection 'X-AREA (Stoe & Cie, 2002)'
_computing_data_reduction 'X-RED32 (Stoe & Cie, 2002)'
_computing_molecular_graphics 'Ortep-3 for Windows (Farrugia, 1997)'
_computing_publication_material 'WinGX (Farrugia, 1999) and PLATON (Spek, 2003)'
_computing_structure_refinement 'SHELXL97 (Sheldrick, 1997)'
_computing_structure_solution 'SHELXS97 (Sheldrick, 1997)'
_diffrn_ambient_temperature 293(2)
_diffrn_detector_area_resol_mean 6.67
_diffrn_measured_fraction_theta_full 1.000
_diffrn_measured_fraction_theta_max 1.000
_diffrn_measurement_device_type 'Stoe IPDS-II'
_diffrn_measurement_method '\w scans'
_diffrn_radiation_monochromator 'plane graphite'
_diffrn_radiation_source 'sealed X-ray tube'
_diffrn_radiation_type MoK\a
_diffrn_radiation_wavelength 0.71073
_diffrn_reflns_av_R_equivalents 0.0993
_diffrn_reflns_av_sigmaI/netI 0.0744
_diffrn_reflns_limit_h_max 13
_diffrn_reflns_limit_h_min -13
_diffrn_reflns_limit_k_max 22
_diffrn_reflns_limit_k_min -22
_diffrn_reflns_limit_l_max 24
_diffrn_reflns_limit_l_min -24
_diffrn_reflns_number 27164
_diffrn_reflns_theta_full 25.49
_diffrn_reflns_theta_max 25.49
_diffrn_reflns_theta_min 1.98
_diffrn_standards_decay_% 0
_diffrn_standards_interval_count 0
_diffrn_standards_number 0
_exptl_absorpt_coefficient_mu 0.087
_exptl_absorpt_correction_T_max 0.9838
_exptl_absorpt_correction_T_min 0.9653
_exptl_absorpt_correction_type integration
_exptl_absorpt_process_details '(X-RED; Stoe & Cie, 2002)'
_exptl_crystal_colour colorless
_exptl_crystal_density_diffrn 1.265
_exptl_crystal_density_method 'not measured'
_exptl_crystal_description prism
_exptl_crystal_F_000 1680
_exptl_crystal_size_max 0.50
_exptl_crystal_size_mid 0.33
_exptl_crystal_size_min 0.21
_refine_diff_density_max 0.110
_refine_diff_density_min -0.198
_refine_ls_extinction_method none
_refine_ls_goodness_of_fit_ref 1.000
_refine_ls_hydrogen_treatment constr
_refine_ls_matrix_type full
_refine_ls_number_parameters 327
_refine_ls_number_reflns 3914
_refine_ls_number_restraints 417
_refine_ls_restrained_S_all 0.966
_refine_ls_R_factor_all 0.1046
_refine_ls_R_factor_gt 0.0430
_refine_ls_shift/su_max <0.001
_refine_ls_shift/su_mean 0.000
_refine_ls_structure_factor_coef Fsqd
_refine_ls_weighting_details 'calc w=1/[\s^2^(Fo^2^)+(0.0154P)^2^] where P=(Fo^2^+2Fc^2^)/3'
_refine_ls_weighting_scheme calc
_refine_ls_wR_factor_gt 0.0738
_refine_ls_wR_factor_ref 0.0792
_reflns_number_gt 1743
_reflns_number_total 3914
_reflns_threshold_expression I>2\s(I)
_cod_data_source_file cv6438.cif
_cod_data_source_block I
_cod_database_code 2205038
_cod_database_fobs_code 2205038

loop_
_symmetry_equiv_pos_as_xyz
'x, y, z'
'-x, -y+1/2, z+1/2'
'x+1/2, -y, -z+1/2'
'-x+1/2, y+1/2, -z'
'-x, -y, -z'
'x, y-1/2, -z-1/2'
'-x-1/2, y, z-1/2'
'x-1/2, -y-1/2, z'

loop_
_atom_site_label
_atom_site_fract_x
_atom_site_fract_y
_atom_site_fract_z
_atom_site_U_iso_or_equiv
_atom_site_adp_type
_atom_site_calc_flag
_atom_site_refinement_flags
_atom_site_occupancy
_atom_site_disorder_assembly
_atom_site_disorder_group
_atom_site_type_symbol
O1 0.31931(15) 0.16088(9) 0.01148(6) 0.0829(5) Uani d DU 1 A . O
O2A 0.4548(13) 0.0740(7) 0.0159(5) 0.081(3) Uani d PDU 0.509(11) A 1 O
H2A 0.4347 0.0681 -0.0222 0.122 Uiso calc PR 0.509(11) A 1 H
O2B 0.4315(16) 0.0629(8) 0.0219(6) 0.115(5) Uani d PDU 0.491(11) A 2 O
H2B 0.4129 0.0564 -0.0163 0.173 Uiso calc PR 0.491(11) A 2 H
O3 0.21399(15) 0.26963(10) 0.16199(6) 0.0878(6) Uani d U 1 . . O
O4 0.39288(18) 0.03190(9) -0.09865(7) 0.0975(6) Uani d U 1 . . O
H4 0.4297 -0.0041 -0.1100 0.146 Uiso calc R 1 . . H
N1 0.48907(16) 0.11614(10) 0.20537(7) 0.0573(5) Uani d U 1 . . N
N2 0.48245(16) 0.08894(10) 0.14406(7) 0.0609(5) Uani d U 1 . . N
C1 0.42035(18) 0.13814(12) 0.11104(8) 0.0530(5) Uani d DU 1 A . C
C2 0.38444(18) 0.19565(11) 0.14977(8) 0.0526(5) Uani d U 1 . . C
C3 0.43055(19) 0.17899(12) 0.21078(8) 0.0537(5) Uani d U 1 A . C
C4 0.3884(2) 0.12443(14) 0.04116(9) 0.0606(6) Uani d DU 1 . . C
C5 0.3098(2) 0.25859(12) 0.13308(9) 0.0574(6) Uani d U 1 . . C
C6 0.3535(2) 0.30809(12) 0.08170(9) 0.0542(5) Uani d U 1 . . C
C7 0.2708(2) 0.35376(14) 0.05310(10) 0.0796(7) Uani d U 1 . . C
H7 0.1886 0.3531 0.0657 0.096 Uiso calc R 1 . . H
C8 0.3097(3) 0.40072(16) 0.00547(12) 0.1021(9) Uani d U 1 . . C
H8 0.2537 0.4311 -0.0144 0.123 Uiso calc R 1 . . H
C9 0.4299(3) 0.40219(16) -0.01208(12) 0.1001(9) Uani d U 1 . . C
H9 0.4555 0.4339 -0.0440 0.120 Uiso calc R 1 . . H
C10 0.5141(2) 0.35795(14) 0.01620(11) 0.0860(8) Uani d U 1 . . C
H10 0.5966 0.3601 0.0044 0.103 Uiso calc R 1 . . H
C11 0.4743(2) 0.30956(13) 0.06292(9) 0.0658(6) Uani d U 1 . . C
H11 0.5301 0.2780 0.0815 0.079 Uiso calc R 1 . . H
C12 0.4252(2) 0.21998(13) 0.27227(9) 0.0596(6) Uani d DU 1 . . C
C13A 0.4835(7) 0.2870(4) 0.2712(4) 0.078(2) Uani d PDU 0.509(11) A 1 C
H13A 0.5222 0.3034 0.2338 0.093 Uiso calc PR 0.509(11) A 1 H
C14A 0.4815(7) 0.3278(5) 0.3275(4) 0.096(3) Uani d PDU 0.509(11) A 1 C
H14A 0.5224 0.3713 0.3289 0.115 Uiso calc PR 0.509(11) A 1 H
C15A 0.4201(13) 0.3042(7) 0.3804(5) 0.096(3) Uani d PDU 0.509(11) A 1 C
H15A 0.4200 0.3313 0.4182 0.115 Uiso calc PR 0.509(11) A 1 H
C16A 0.3584(12) 0.2413(7) 0.3788(5) 0.100(4) Uani d PDU 0.509(11) A 1 C
H16A 0.3146 0.2265 0.4152 0.120 Uiso calc PR 0.509(11) A 1 H
C17A 0.3598(11) 0.1992(7) 0.3237(5) 0.096(4) Uani d PDU 0.509(11) A 1 C
H17A 0.3156 0.1568 0.3225 0.115 Uiso calc PR 0.509(11) A 1 H
C13B 0.5215(8) 0.2546(6) 0.2994(4) 0.111(3) Uani d PDU 0.491(11) A 2 C
H13B 0.5965 0.2558 0.2777 0.133 Uiso calc PR 0.491(11) A 2 H
C14B 0.5100(9) 0.2885(7) 0.3595(5) 0.129(4) Uani d PDU 0.491(11) A 2 C
H14B 0.5750 0.3152 0.3760 0.154 Uiso calc PR 0.491(11) A 2 H
C15B 0.4043(15) 0.2824(9) 0.3934(6) 0.104(4) Uani d PDU 0.491(11) A 2 C
H15B 0.3992 0.3027 0.4346 0.124 Uiso calc PR 0.491(11) A 2 H
C16B 0.3050(11) 0.2474(8) 0.3689(6) 0.104(4) Uani d PDU 0.491(11) A 2 C
H16B 0.2305 0.2463 0.3911 0.125 Uiso calc PR 0.491(11) A 2 H
C17B 0.3196(10) 0.2132(7) 0.3092(5) 0.075(3) Uani d PDU 0.491(11) A 2 C
H17B 0.2559 0.1848 0.2936 0.090 Uiso calc PR 0.491(11) A 2 H
C18 0.5503(2) 0.07337(13) 0.25426(8) 0.0567(6) Uani d U 1 . . C
C19 0.6554(2) 0.09568(15) 0.28198(10) 0.0820(8) Uani d U 1 . . C
H19 0.6893 0.1395 0.2711 0.098 Uiso calc R 1 . . H
C20 0.7120(3) 0.0518(2) 0.32709(11) 0.0998(10) Uani d U 1 . . C
H20 0.7853 0.0661 0.3463 0.120 Uiso calc R 1 . . H
C21 0.6621(3) -0.0111(2) 0.34331(12) 0.1005(10) Uani d U 1 . . C
H21 0.7011 -0.0400 0.3736 0.121 Uiso calc R 1 . . H
C22 0.5557(3) -0.03254(16) 0.31578(13) 0.1071(10) Uani d U 1 . . C
H22 0.5217 -0.0762 0.3272 0.129 Uiso calc R 1 . . H
C23 0.4968(2) 0.01023(15) 0.27060(10) 0.0836(8) Uani d U 1 . . C
H23 0.4228 -0.0038 0.2519 0.100 Uiso calc R 1 . . H
C24 0.2783(3) 0.03358(17) -0.12805(13) 0.1319(12) Uani d U 1 . . C
H24A 0.2240 0.0632 -0.1032 0.158 Uiso calc R 1 . . H
H24B 0.2455 -0.0138 -0.1302 0.158 Uiso calc R 1 . . H
H24C 0.2861 0.0525 -0.1712 0.158 Uiso calc R 1 . . H

loop_
_atom_site_aniso_label
_atom_site_aniso_U_11
_atom_site_aniso_U_22
_atom_site_aniso_U_33
_atom_site_aniso_U_12
_atom_site_aniso_U_13
_atom_site_aniso_U_23
O1 0.0996(13) 0.0888(14) 0.0604(9) 0.0237(10) -0.0226(9) -0.0088(8)
O2A 0.107(4) 0.096(6) 0.041(3) 0.048(4) -0.019(3) -0.011(3)
O2B 0.227(14) 0.070(4) 0.050(4) 0.032(6) -0.024(5) -0.021(3)
O3 0.0782(12) 0.1154(15) 0.0699(9) 0.0314(11) 0.0202(9) 0.0148(9)
O4 0.1532(17) 0.0812(14) 0.0583(9) 0.0352(12) -0.0283(10) -0.0170(9)
N1 0.0821(13) 0.0504(12) 0.0393(8) 0.0045(11) 0.0006(8) 0.0001(8)
N2 0.0861(13) 0.0552(12) 0.0414(9) 0.0037(11) 0.0020(9) -0.0068(8)
C1 0.0639(15) 0.0535(15) 0.0414(10) 0.0017(12) -0.0005(10) -0.0003(10)
C2 0.0590(14) 0.0529(15) 0.0458(11) 0.0036(12) 0.0016(10) -0.0009(10)
C3 0.0644(14) 0.0513(15) 0.0454(11) 0.0025(13) 0.0057(10) 0.0002(10)
C4 0.0742(17) 0.0600(18) 0.0475(12) -0.0002(14) 0.0016(12) -0.0046(12)
C5 0.0584(15) 0.0668(17) 0.0469(11) 0.0088(13) 0.0003(11) -0.0096(11)
C6 0.0576(14) 0.0561(15) 0.0490(11) 0.0079(12) -0.0011(10) -0.0058(10)
C7 0.0772(17) 0.088(2) 0.0735(15) 0.0194(15) 0.0024(13) 0.0127(14)
C8 0.112(2) 0.102(2) 0.0921(18) 0.019(2) -0.0043(18) 0.0299(17)
C9 0.110(2) 0.105(2) 0.0859(17) 0.001(2) 0.0052(17) 0.0340(16)
C10 0.0803(19) 0.092(2) 0.0861(16) -0.0110(16) 0.0051(14) 0.0147(15)
C11 0.0663(16) 0.0659(17) 0.0653(13) 0.0042(13) -0.0022(12) -0.0004(12)
C12 0.0681(16) 0.0618(17) 0.0487(12) 0.0052(13) 0.0032(11) -0.0066(11)
C13A 0.093(5) 0.081(5) 0.060(4) -0.012(4) 0.010(3) -0.021(3)
C14A 0.099(5) 0.098(6) 0.091(5) -0.009(4) 0.006(4) -0.045(4)
C15A 0.117(8) 0.110(7) 0.059(6) 0.032(5) -0.006(4) -0.033(5)
C16A 0.150(10) 0.114(7) 0.036(4) 0.008(7) 0.014(6) 0.002(4)
C17A 0.155(9) 0.086(6) 0.047(4) -0.010(6) 0.020(5) 0.012(4)
C13B 0.096(5) 0.152(9) 0.085(5) -0.024(5) 0.009(4) -0.057(5)
C14B 0.124(6) 0.171(10) 0.091(6) -0.007(7) -0.001(5) -0.072(6)
C15B 0.140(7) 0.129(12) 0.041(4) 0.011(8) -0.003(4) -0.016(6)
C16B 0.122(7) 0.129(7) 0.062(5) 0.017(7) 0.017(5) -0.012(4)
C17B 0.099(5) 0.082(6) 0.045(4) 0.001(5) 0.009(4) -0.001(4)
C18 0.0705(16) 0.0587(16) 0.0409(10) 0.0073(13) 0.0028(11) 0.0025(11)
C19 0.089(2) 0.100(2) 0.0569(13) -0.0157(17) -0.0140(13) 0.0052(14)
C20 0.098(2) 0.138(3) 0.0636(16) 0.012(2) -0.0204(15) -0.0026(18)
C21 0.122(3) 0.114(3) 0.0654(17) 0.045(2) -0.0066(17) 0.0112(18)
C22 0.143(3) 0.080(2) 0.0984(19) 0.005(2) -0.0070(19) 0.0362(17)
C23 0.103(2) 0.071(2) 0.0767(15) -0.0042(17) -0.0151(14) 0.0182(13)
C24 0.169(3) 0.128(3) 0.100(2) 0.052(3) -0.027(2) 0.0036(19)

loop_
_atom_type_symbol
_atom_type_description
_atom_type_scat_dispersion_real
_atom_type_scat_dispersion_imag
_atom_type_scat_source
C C 0.0033 0.0016 'International Tables Vol C Tables 4.2.6.8 and 6.1.1.4'
H H 0.0000 0.0000 'International Tables Vol C Tables 4.2.6.8 and 6.1.1.4'
N N 0.0061 0.0033 'International Tables Vol C Tables 4.2.6.8 and 6.1.1.4'
O O 0.0106 0.0060 'International Tables Vol C Tables 4.2.6.8 and 6.1.1.4'

loop_
_geom_angle_atom_site_label_1
_geom_angle_atom_site_label_2
_geom_angle_atom_site_label_3
_geom_angle
_geom_angle_publ_flag
C4 O2A H2A 109.5 ?
C4 O2B H2B 109.5 ?
C24 O4 H4 109.5 ?
C3 N1 N2 112.36(15) yes
C3 N1 C18 130.22(16) yes
N2 N1 C18 117.33(18) yes
C1 N2 N1 103.84(16) yes
N2 C1 C2 112.77(15) yes
N2 C1 C4 119.16(19) yes
C2 C1 C4 127.9(2) yes
C3 C2 C1 103.93(18) yes
C3 C2 C5 126.19(18) yes
C1 C2 C5 129.81(17) yes
N1 C3 C2 107.07(17) yes
N1 C3 C12 123.02(17) yes
C2 C3 C12 129.9(2) yes
O1 C4 O2A 124.5(4) yes
O1 C4 O2B 125.5(5) yes
O1 C4 C1 122.7(2) yes
O2A C4 C1 112.3(4) yes
O2B C4 C1 111.0(5) yes
O3 C5 C2 119.6(2) yes
O3 C5 C6 121.0(2) yes
C2 C5 C6 119.45(19) ?
C11 C6 C7 119.6(2) ?
C11 C6 C5 121.3(2) ?
C7 C6 C5 119.1(2) ?
C6 C7 C8 120.0(2) ?
C6 C7 H7 120.0 ?
C8 C7 H7 120.0 ?
C9 C8 C7 119.8(3) ?
C9 C8 H8 120.1 ?
C7 C8 H8 120.1 ?
C8 C9 C10 121.3(3) ?
C8 C9 H9 119.3 ?
C10 C9 H9 119.3 ?
C9 C10 C11 118.9(2) ?
C9 C10 H10 120.6 ?
C11 C10 H10 120.6 ?
C6 C11 C10 120.4(2) ?
C6 C11 H11 119.8 ?
C10 C11 H11 119.8 ?
C17A C12 C13B 103.0(5) ?
C13B C12 C17B 117.4(6) ?
C17A C12 C13A 120.9(6) ?
C17B C12 C13A 117.7(6) ?
C17A C12 C3 123.1(6) ?
C13B C12 C3 124.8(4) ?
C17B C12 C3 117.0(5) ?
C13A C12 C3 115.7(3) ?
C14A C13A C12 118.2(5) ?
C14A C13A H13A 120.9 ?
C12 C13A H13A 120.9 ?
C15A C14A C13A 119.8(6) ?
C15A C14A H14A 120.1 ?
C13A C14A H14A 120.1 ?
C14A C15A C16A 120.7(7) ?
C14A C15A H15A 119.7 ?
C16A C15A H15A 119.7 ?
C15A C16A C17A 120.8(8) ?
C15A C16A H16A 119.6 ?
C17A C16A H16A 119.6 ?
C12 C17A C16A 119.3(9) ?
C12 C17A H17A 120.4 ?
C16A C17A H17A 120.4 ?
C12 C13B C14B 121.0(6) ?
C12 C13B H13B 119.5 ?
C14B C13B H13B 119.5 ?
C15B C14B C13B 119.7(8) ?
C15B C14B H14B 120.1 ?
C13B C14B H14B 120.1 ?
C14B C15B C16B 121.6(8) ?
C14B C15B H15B 119.2 ?
C16B C15B H15B 119.2 ?
C15B C16B C17B 117.3(9) ?
C15B C16B H16B 121.3 ?
C17B C16B H16B 121.3 ?
C12 C17B C16B 122.4(8) ?
C12 C17B H17B 118.8 ?
C16B C17B H17B 118.8 ?
C19 C18 C23 121.9(2) ?
C19 C18 N1 120.8(2) ?
C23 C18 N1 117.3(2) ?
C18 C19 C20 118.4(3) ?
C18 C19 H19 120.8 ?
C20 C19 H19 120.8 ?
C21 C20 C19 120.7(3) ?
C21 C20 H20 119.6 ?
C19 C20 H20 119.6 ?
C20 C21 C22 120.3(3) ?
C20 C21 H21 119.8 ?
C22 C21 H21 119.8 ?
C21 C22 C23 120.3(3) ?
C21 C22 H22 119.9 ?
C23 C22 H22 119.9 ?
C18 C23 C22 118.3(3) ?
C18 C23 H23 120.9 ?
C22 C23 H23 120.9 ?
O4 C24 H24A 109.5 ?
O4 C24 H24B 109.5 ?
H24A C24 H24B 109.5 ?
O4 C24 H24C 109.5 ?
H24A C24 H24C 109.5 ?
H24B C24 H24C 109.5 ?

loop_
_geom_bond_atom_site_label_1
_geom_bond_atom_site_label_2
_geom_bond_distance
_geom_bond_publ_flag
O1 C4 1.186(2) yes
O2A C4 1.300(6) yes
O2A H2A 0.8200 ?
O2B C4 1.308(8) yes
O2B H2B 0.8200 ?
O3 C5 1.218(2) yes
O4 C24 1.385(3) yes
O4 H4 0.8200 ?
N1 C3 1.346(2) yes
N1 N2 1.3634(18) yes
N1 C18 1.449(2) yes
N2 C1 1.331(2) yes
C1 C2 1.398(3) yes
C1 C4 1.502(3) yes
C2 C3 1.388(2) yes
C2 C5 1.475(3) yes
C3 C12 1.483(3) yes
C5 C6 1.486(3) ?
C6 C11 1.369(3) ?
C6 C7 1.376(3) ?
C7 C8 1.385(3) ?
C7 H7 0.9300 ?
C8 C9 1.356(3) ?
C8 H8 0.9300 ?
C9 C10 1.367(3) ?
C9 H9 0.9300 ?
C10 C11 1.392(3) ?
C10 H10 0.9300 ?
C11 H11 0.9300 ?
C12 C17A 1.333(9) ?
C12 C13B 1.353(7) ?
C12 C17B 1.383(9) ?
C12 C13A 1.410(6) ?
C13A C14A 1.390(7) ?
C13A H13A 0.9300 ?
C14A C15A 1.351(9) ?
C14A H14A 0.9300 ?
C15A C16A 1.359(11) ?
C15A H15A 0.9300 ?
C16A C17A 1.383(9) ?
C16A H16A 0.9300 ?
C17A H17A 0.9300 ?
C13B C14B 1.397(8) ?
C13B H13B 0.9300 ?
C14B C15B 1.350(11) ?
C14B H14B 0.9300 ?
C15B C16B 1.361(12) ?
C15B H15B 0.9300 ?
C16B C17B 1.397(10) ?
C16B H16B 0.9300 ?
C17B H17B 0.9300 ?
C18 C19 1.345(3) ?
C18 C23 1.363(3) ?
C19 C20 1.386(3) ?
C19 H19 0.9300 ?
C20 C21 1.342(4) ?
C20 H20 0.9300 ?
C21 C22 1.350(4) ?
C21 H21 0.9300 ?
C22 C23 1.385(3) ?
C22 H22 0.9300 ?
C23 H23 0.9300 ?
C24 H24A 0.9600 ?
C24 H24B 0.9600 ?
C24 H24C 0.9600 ?

loop_
_geom_hbond_atom_site_label_D
_geom_hbond_atom_site_label_H
_geom_hbond_atom_site_label_A
_geom_hbond_site_symmetry_A
_geom_hbond_distance_DH
_geom_hbond_distance_HA
_geom_hbond_distance_DA
_geom_hbond_angle_DHA
O4 H4 N2 5_655 0.82 1.99 2.804(2) 175.9
O2B H2B O4 . 0.82 1.77 2.583(10) 170.5
O2A H2A O4 . 0.82 1.77 2.576(8) 165.2
C10 H10 O1 8_665 0.93 2.46 3.339(3) 158.1
C14A H14A O4 2_655 0.93 2.53 3.334(6) 145.4

loop_
_geom_torsion_atom_site_label_1
_geom_torsion_atom_site_label_2
_geom_torsion_atom_site_label_3
_geom_torsion_atom_site_label_4
_geom_torsion
_geom_torsion_publ_flag
C3 N1 N2 C1 1.6(2) ?
C18 N1 N2 C1 178.68(18) ?
N1 N2 C1 C2 -1.3(2) ?
N1 N2 C1 C4 -176.51(17) ?
N2 C1 C2 C3 0.6(2) ?
C4 C1 C2 C3 175.28(19) ?
N2 C1 C2 C5 -176.6(2) ?
C4 C1 C2 C5 -1.8(4) yes
N2 N1 C3 C2 -1.3(2) ?
C18 N1 C3 C2 -177.9(2) ?
N2 N1 C3 C12 -179.42(19) ?
C18 N1 C3 C12 4.0(4) yes
C1 C2 C3 N1 0.4(2) ?
C5 C2 C3 N1 177.7(2) ?
C1 C2 C3 C12 178.4(2) ?
C5 C2 C3 C12 -4.3(4) yes
N2 C1 C4 O1 169.3(2) ?
C2 C1 C4 O1 -5.1(4) ?
N2 C1 C4 O2A -18.0(9) ?
C2 C1 C4 O2A 167.6(9) ?
N2 C1 C4 O2B -1.4(11) ?
C2 C1 C4 O2B -175.8(10) ?
C3 C2 C5 O3 -56.6(3) ?
C1 C2 C5 O3 119.9(2) ?
C3 C2 C5 C6 122.6(2) ?
C1 C2 C5 C6 -60.8(3) ?
O3 C5 C6 C11 159.9(2) ?
C2 C5 C6 C11 -19.4(3) ?
O3 C5 C6 C7 -19.5(3) ?
C2 C5 C6 C7 161.29(19) ?
C11 C6 C7 C8 0.2(3) ?
C5 C6 C7 C8 179.5(2) ?
C6 C7 C8 C9 -1.0(4) ?
C7 C8 C9 C10 0.2(4) ?
C8 C9 C10 C11 1.4(4) ?
C7 C6 C11 C10 1.4(3) ?
C5 C6 C11 C10 -177.90(19) ?
C9 C10 C11 C6 -2.2(3) ?
N1 C3 C12 C17A -70.3(7) ?
C2 C3 C12 C17A 112.0(7) ?
N1 C3 C12 C13B 71.2(8) ?
C2 C3 C12 C13B -106.5(8) ?
N1 C3 C12 C17B -98.5(6) ?
C2 C3 C12 C17B 83.9(6) ?
N1 C3 C12 C13A 116.2(5) ?
C2 C3 C12 C13A -61.5(5) ?
C17A C12 C13A C14A 6.4(8) ?
C13B C12 C13A C14A -65.5(7) ?
C17B C12 C13A C14A 35.0(7) ?
C3 C12 C13A C14A -179.9(4) ?
C12 C13A C14A C15A -2.9(11) ?
C13A C14A C15A C16A -1.0(18) ?
C14A C15A C16A C17A 2(2) ?
C13B C12 C17A C16A 32.7(10) ?
C17B C12 C17A C16A -96(2) ?
C13A C12 C17A C16A -5.8(11) ?
C3 C12 C17A C16A -178.9(7) ?
C15A C16A C17A C12 1.7(17) ?
C17A C12 C13B C14B -28.6(9) ?
C17B C12 C13B C14B -6.6(9) ?
C13A C12 C13B C14B 94.5(10) ?
C3 C12 C13B C14B -176.2(5) ?
C12 C13B C14B C15B 5.0(13) ?
C13B C14B C15B C16B -4(2) ?
C14B C15B C16B C17B 5(2) ?
C17A C12 C17B C16B 67(2) ?
C13B C12 C17B C16B 7.6(12) ?
C13A C12 C17B C16B -37.3(11) ?
C3 C12 C17B C16B 178.1(8) ?
C15B C16B C17B C12 -6.6(18) ?
C3 N1 C18 C19 -68.8(3) ?
N2 N1 C18 C19 114.7(2) ?
C3 N1 C18 C23 111.2(3) ?
N2 N1 C18 C23 -65.3(2) ?
C23 C18 C19 C20 1.8(3) ?
N1 C18 C19 C20 -178.2(2) ?
C18 C19 C20 C21 -0.8(4) ?
C19 C20 C21 C22 0.0(5) ?
C20 C21 C22 C23 -0.1(4) ?
C19 C18 C23 C22 -1.9(4) ?
N1 C18 C23 C22 178.1(2) ?
C21 C22 C23 C18 1.0(4) ?
